data_2219543
loop_
_publ_author_name
'Cruz, Filipa P. da'
'Booth, K. Victoria'
'Fleet, George W. J.'
'Watkin, David J.'

_publ_section_title 3-<i>O</i>-Benzhydryl-2,5-dideoxy-2,5-imino-2-<i>C</i>-methyl-<small>L</small>-lyxono-1,4-lactone
_journal_coeditor_code CS2089
_journal_issue 10
_journal_name_full 'Acta Crystallographica Section E'
_journal_page_first o1902
_journal_page_last o1903
_journal_paper_doi 10.1107/S1600536808027888
_journal_volume 64
_journal_year 2008
_chemical_formula_iupac 'C19 H19 N1 O3'
_chemical_formula_moiety 'C19 H19 N1 O3'
_chemical_formula_sum 'C19 H19 N O3'
_chemical_formula_weight 309.36
_space_group_IT_number 19
_symmetry_cell_setting orthorhombic
_symmetry_space_group_name_Hall 'P 2ac 2ab'
_symmetry_space_group_name_H-M 'P 21 21 21'
_atom_sites_solution_hydrogens geom
_atom_sites_solution_primary direct
_audit_creation_method CRYSTALS_ver_12.85
_cell_angle_alpha 90
_cell_angle_beta 90
_cell_angle_gamma 90
_cell_formula_units_Z 4
_cell_length_a 9.0336(2)
_cell_length_b 10.0498(2)
_cell_length_c 17.5941(4)
_cell_measurement_reflns_used 6711
_cell_measurement_temperature 150
_cell_measurement_theta_max 27
_cell_measurement_theta_min 5
_cell_volume 1597.30(6)
_computing_cell_refinement 'DENZO/SCALEPACK (Otwinowski & Minor, 1997)'
_computing_data_collection 'COLLECT (Nonius, 1997-2001).'
_computing_data_reduction 'DENZO/SCALEPACK (Otwinowski & Minor, 1997)'
_computing_molecular_graphics 'CAMERON (Watkin <i>et al.</i>,  1996)'
_computing_publication_material 'CRYSTALS (Betteridge <i>et al.</i>,  2003)'
_computing_structure_refinement 'CRYSTALS (Betteridge <i>et al.</i>,  2003)'
_computing_structure_solution 'SIR92 (Altomare <i>et al.</i>,  1994)'
_diffrn_ambient_temperature 150
_diffrn_measured_fraction_theta_full 0.989
_diffrn_measured_fraction_theta_max 0.988
_diffrn_measurement_device 'Nonius KappaCCD'
_diffrn_measurement_device_type 'Nonius KappaCCD area-detector'
_diffrn_measurement_method \w
_diffrn_radiation_monochromator graphite
_diffrn_radiation_type 'Mo K\a'
_diffrn_radiation_wavelength 0.71073
_diffrn_reflns_av_R_equivalents 0.053
_diffrn_reflns_limit_h_max 11
_diffrn_reflns_limit_h_min -11
_diffrn_reflns_limit_k_max 12
_diffrn_reflns_limit_k_min -13
_diffrn_reflns_limit_l_max 22
_diffrn_reflns_limit_l_min -22
_diffrn_reflns_number 25603
_diffrn_reflns_theta_full 26.917
_diffrn_reflns_theta_max 27.466
_diffrn_reflns_theta_min 5.156
_diffrn_standards_number 0
_exptl_absorpt_coefficient_mu 0.087
_exptl_absorpt_correction_T_max 0.98
_exptl_absorpt_correction_T_min 0.94
_exptl_absorpt_correction_type multi-scan
_exptl_absorpt_process_details '(DENZO/SCALEPACK; Otwinowski & Minor, 1997)'
_exptl_crystal_colour colourless
_exptl_crystal_density_diffrn 1.286
_exptl_crystal_density_method 'not measured'
_exptl_crystal_description block
_exptl_crystal_F_000 656
_exptl_crystal_size_max 0.30
_exptl_crystal_size_mid 0.25
_exptl_crystal_size_min 0.25
_refine_diff_density_max 0.21
_refine_diff_density_min -0.21
_refine_ls_extinction_coef 42E1(7)
_refine_ls_extinction_method 'Larson (1970), Equation 22'
_refine_ls_goodness_of_fit_ref 0.8639
_refine_ls_hydrogen_treatment mixed
_refine_ls_matrix_type full
_refine_ls_number_parameters 212
_refine_ls_number_reflns 2071
_refine_ls_number_restraints 0
_refine_ls_R_factor_all 0.0477
_refine_ls_R_factor_gt 0.0285
_refine_ls_shift/su_max 0.000186
_refine_ls_structure_factor_coef Fsqd
_refine_ls_weighting_details
;
 Method, part 1, Chebychev polynomial, (Watkin, 1994)
 [weight] = 1.0/[A~0~*T~0~(x)+A~1~*T~1~(x) ... +A~n-1~]*T~n-1~(x)]
 where A~i~ are the Chebychev coefficients listed below and x= Fcalc/Fmax
 Method = Robust Weighting (Prince, 1982)
 W = [weight] * [1-(deltaF/6*sigmaF)^2^]^2^
 A~i~ are:
 16.5 25.4 13.4 3.97
;
_refine_ls_weighting_scheme calc
_refine_ls_wR_factor_all 0.1012
_refine_ls_wR_factor_gt 0.0772
_refine_ls_wR_factor_ref 0.1012
_reflns_number_gt 1411
_reflns_number_total 2071
_reflns_threshold_expression I>2\s(I)
_cod_data_source_file cs2089.cif
_cod_data_source_block I
_cod_original_sg_symbol_H-M 'P 21 21 21 '
_cod_original_formula_sum 'C19 H19 N1 O3'
_cod_database_code 2219543
_cod_database_fobs_code 2219543

loop_
_symmetry_equiv_pos_as_xyz
x,y,z
x+1/2,-y+1/2,-z
-x,y+1/2,-z+1/2
-x+1/2,-y,z+1/2

loop_
_atom_site_type_symbol
_atom_site_label
_atom_site_fract_x
_atom_site_fract_y
_atom_site_fract_z
_atom_site_U_iso_or_equiv
_atom_site_adp_type
_atom_site_occupancy
O O1 0.68597(16) 0.81026(14) 0.31734(9) 0.0272 Uani 1.0000
C C2 0.6994(2) 0.69016(19) 0.27608(12) 0.0242 Uani 1.0000
C C3 0.7190(3) 0.5647(2) 0.32511(13) 0.0286 Uani 1.0000
O O4 0.76321(17) 0.46691(14) 0.26720(9) 0.0310 Uani 1.0000
C C5 0.8514(3) 0.5332(2) 0.21745(12) 0.0301 Uani 1.0000
C C6 0.8569(2) 0.6776(2) 0.24385(12) 0.0281 Uani 1.0000
N N7 0.9525(2) 0.6653(2) 0.31282(12) 0.0325 Uani 1.0000
C C8 0.8577(3) 0.5979(2) 0.37011(13) 0.0337 Uani 1.0000
C C9 0.9106(3) 0.7768(3) 0.18667(15) 0.0392 Uani 1.0000
O O10 0.9132(2) 0.47855(18) 0.16574(10) 0.0420 Uani 1.0000
C C11 0.5358(2) 0.8483(2) 0.33392(12) 0.0251 Uani 1.0000
C C12 0.5418(2) 0.9877(2) 0.36769(12) 0.0266 Uani 1.0000
C C13 0.6550(3) 1.0751(2) 0.34846(13) 0.0315 Uani 1.0000
C C14 0.6565(3) 1.2033(2) 0.37762(14) 0.0370 Uani 1.0000
C C15 0.5459(3) 1.2459(2) 0.42665(15) 0.0406 Uani 1.0000
C C16 0.4328(3) 1.1595(2) 0.44577(15) 0.0402 Uani 1.0000
C C17 0.4305(3) 1.0309(2) 0.41629(13) 0.0344 Uani 1.0000
C C18 0.4604(2) 0.74727(19) 0.38447(11) 0.0253 Uani 1.0000
C C19 0.5194(3) 0.7164(2) 0.45543(12) 0.0322 Uani 1.0000
C C20 0.4554(3) 0.6179(3) 0.50012(13) 0.0405 Uani 1.0000
C C21 0.3303(3) 0.5504(2) 0.47385(16) 0.0422 Uani 1.0000
C C22 0.2698(3) 0.5832(2) 0.40451(16) 0.0397 Uani 1.0000
C C23 0.3342(3) 0.6812(2) 0.35977(13) 0.0312 Uani 1.0000
H H21 0.6217 0.6791 0.2367 0.0282 Uiso 1.0000
H H31 0.6344 0.5365 0.3548 0.0341 Uiso 1.0000
H H81 0.8335 0.6581 0.4126 0.0399 Uiso 1.0000
H H82 0.9062 0.5176 0.3880 0.0400 Uiso 1.0000
H H91 1.0125 0.7635 0.1745 0.0585 Uiso 1.0000
H H92 0.9002 0.8665 0.2083 0.0596 Uiso 1.0000
H H93 0.8509 0.7721 0.1411 0.0587 Uiso 1.0000
H H111 0.4814 0.8523 0.2851 0.0297 Uiso 1.0000
H H131 0.7306 1.0474 0.3158 0.0374 Uiso 1.0000
H H141 0.7337 1.2628 0.3636 0.0445 Uiso 1.0000
H H151 0.5485 1.3315 0.4472 0.0487 Uiso 1.0000
H H161 0.3564 1.1873 0.4788 0.0478 Uiso 1.0000
H H171 0.3527 0.9733 0.4299 0.0420 Uiso 1.0000
H H191 0.6040 0.7642 0.4731 0.0384 Uiso 1.0000
H H201 0.4969 0.5968 0.5471 0.0498 Uiso 1.0000
H H211 0.2866 0.4832 0.5036 0.0514 Uiso 1.0000
H H221 0.1848 0.5371 0.3861 0.0482 Uiso 1.0000
H H231 0.2913 0.7017 0.3118 0.0394 Uiso 1.0000
H H1 0.980(4) 0.748(3) 0.3251(17) 0.0433 Uiso 1.0000

loop_
_atom_site_aniso_label
_atom_site_aniso_U_11
_atom_site_aniso_U_22
_atom_site_aniso_U_33
_atom_site_aniso_U_12
_atom_site_aniso_U_13
_atom_site_aniso_U_23
O1 0.0237(7) 0.0228(7) 0.0350(7) 0.0012(6) 0.0009(6) -0.0054(6)
C2 0.0247(9) 0.0202(9) 0.0278(9) -0.0005(8) 0.0007(8) -0.0031(8)
C3 0.0329(11) 0.0225(9) 0.0303(10) 0.0008(8) 0.0044(9) -0.0034(8)
O4 0.0330(8) 0.0242(7) 0.0359(8) 0.0010(6) 0.0024(7) -0.0046(7)
C5 0.0280(10) 0.0300(10) 0.0324(10) 0.0045(9) -0.0011(9) -0.0022(9)
C6 0.0243(10) 0.0261(9) 0.0340(10) 0.0013(8) 0.0015(8) -0.0012(9)
N7 0.0264(9) 0.0306(9) 0.0404(10) 0.0011(8) -0.0073(8) -0.0026(8)
C8 0.0375(12) 0.0306(11) 0.0331(11) 0.0063(10) -0.0040(10) 0.0005(9)
C9 0.0358(12) 0.0361(12) 0.0457(13) -0.0005(10) 0.0122(11) 0.0078(11)
O10 0.0462(10) 0.0399(9) 0.0398(9) 0.0087(8) 0.0086(8) -0.0084(8)
C11 0.0224(9) 0.0270(9) 0.0260(9) 0.0031(8) -0.0017(8) -0.0001(8)
C12 0.0285(10) 0.0247(9) 0.0265(9) 0.0045(8) -0.0011(8) 0.0008(8)
C13 0.0307(11) 0.0267(10) 0.0372(11) 0.0034(9) 0.0025(10) 0.0025(9)
C14 0.0385(12) 0.0246(10) 0.0478(13) -0.0016(10) 0.0034(11) 0.0045(10)
C15 0.0496(15) 0.0239(11) 0.0482(14) 0.0065(10) 0.0007(12) -0.0049(9)
C16 0.0421(14) 0.0335(12) 0.0452(13) 0.0062(11) 0.0100(11) -0.0051(10)
C17 0.0361(12) 0.0289(11) 0.0383(12) 0.0023(10) 0.0079(10) -0.0004(9)
C18 0.0265(10) 0.0230(9) 0.0265(10) 0.0029(8) 0.0018(9) -0.0030(8)
C19 0.0408(13) 0.0287(10) 0.0272(10) 0.0053(11) -0.0017(10) -0.0039(8)
C20 0.0570(16) 0.0362(12) 0.0283(10) 0.0138(11) 0.0069(12) 0.0020(10)
C21 0.0474(14) 0.0292(11) 0.0501(14) 0.0055(11) 0.0209(13) 0.0051(10)
C22 0.0348(12) 0.0299(11) 0.0544(15) -0.0019(10) 0.0093(12) -0.0035(11)
C23 0.0284(10) 0.0295(10) 0.0356(10) 0.0009(8) 0.0004(9) -0.0038(9)

loop_
_atom_type_symbol
_atom_type_scat_dispersion_real
_atom_type_scat_dispersion_imag
_atom_type_scat_source
C 0.0033 0.0016 'International Tables Vol C 4.2.6.8 and 6.1.1.4'
H 0.0000 0.0000 'International Tables Vol C 4.2.6.8 and 6.1.1.4'
O 0.0106 0.0060 'International Tables Vol C 4.2.6.8 and 6.1.1.4'
N 0.0061 0.0033 'International Tables Vol C 4.2.6.8 and 6.1.1.4'

loop_
_geom_angle_atom_site_label_1
_geom_angle_atom_site_label_2
_geom_angle_atom_site_label_3
_geom_angle
_geom_angle_publ_flag
C2 O1 C11 114.34(15) no
O1 C2 C3 114.94(16) no
O1 C2 C6 109.83(16) no
C3 C2 C6 91.88(16) no
O1 C2 H21 113.2 no
C3 C2 H21 112.4 no
C6 C2 H21 112.8 no
C2 C3 O4 100.99(16) no
C2 C3 C8 101.98(17) no
O4 C3 C8 106.51(17) no
C2 C3 H31 116.9 no
O4 C3 H31 113.0 no
C8 C3 H31 115.7 no
C3 O4 C5 106.11(16) no
O4 C5 C6 106.84(17) no
O4 C5 O10 122.5(2) no
C6 C5 O10 130.6(2) no
C2 C6 C5 99.24(16) no
C2 C6 N7 104.02(17) no
C5 C6 N7 100.82(17) no
C2 C6 C9 119.55(18) no
C5 C6 C9 116.07(19) no
N7 C6 C9 114.42(19) no
C6 N7 C8 104.77(16) no
C6 N7 H1 106(2) no
C8 N7 H1 115(2) no
C3 C8 N7 102.82(18) no
C3 C8 H81 110.3 no
N7 C8 H81 111.3 no
C3 C8 H82 111.0 no
N7 C8 H82 109.7 no
H81 C8 H82 111.3 no
C6 C9 H91 111.7 no
C6 C9 H92 108.6 no
H91 C9 H92 107.9 no
C6 C9 H93 110.2 no
H91 C9 H93 110.1 no
H92 C9 H93 108.2 no
O1 C11 C12 106.90(17) no
O1 C11 C18 111.45(16) no
C12 C11 C18 113.84(17) no
O1 C11 H111 107.6 no
C12 C11 H111 108.5 no
C18 C11 H111 108.3 no
C11 C12 C13 120.81(19) no
C11 C12 C17 120.2(2) no
C13 C12 C17 119.0(2) no
C12 C13 C14 120.3(2) no
C12 C13 H131 119.9 no
C14 C13 H131 119.8 no
C13 C14 C15 120.6(2) no
C13 C14 H141 119.7 no
C15 C14 H141 119.7 no
C14 C15 C16 119.4(2) no
C14 C15 H151 120.5 no
C16 C15 H151 120.2 no
C15 C16 C17 120.2(2) no
C15 C16 H161 120.3 no
C17 C16 H161 119.5 no
C16 C17 C12 120.6(2) no
C16 C17 H171 119.2 no
C12 C17 H171 120.3 no
C11 C18 C19 120.3(2) no
C11 C18 C23 120.47(19) no
C19 C18 C23 119.2(2) no
C18 C19 C20 120.4(2) no
C18 C19 H191 119.1 no
C20 C19 H191 120.5 no
C19 C20 C21 119.7(2) no
C19 C20 H201 119.8 no
C21 C20 H201 120.5 no
C20 C21 C22 119.9(2) no
C20 C21 H211 120.3 no
C22 C21 H211 119.9 no
C21 C22 C23 120.4(3) no
C21 C22 H221 120.3 no
C23 C22 H221 119.3 no
C18 C23 C22 120.4(2) no
C18 C23 H231 120.5 no
C22 C23 H231 119.1 no

loop_
_geom_bond_atom_site_label_1
_geom_bond_atom_site_label_2
_geom_bond_distance
_geom_bond_publ_flag
O1 C2 1.414(2) no
O1 C11 1.439(2) no
C2 C3 1.538(3) no
C2 C6 1.537(3) no
C2 H21 0.992 no
C3 O4 1.471(2) no
C3 C8 1.519(3) no
C3 H31 0.968 no
O4 C5 1.358(3) no
C5 C6 1.524(3) no
C5 O10 1.200(3) no
C6 N7 1.495(3) no
C6 C9 1.497(3) no
N7 C8 1.486(3) no
N7 H1 0.89(3) no
C8 H81 0.986 no
C8 H82 0.971 no
C9 H91 0.955 no
C9 H92 0.983 no
C9 H93 0.968 no
C11 C12 1.523(3) no
C11 C18 1.512(3) no
C11 H111 0.990 no
C12 C13 1.390(3) no
C12 C17 1.389(3) no
C13 C14 1.387(3) no
C13 H131 0.935 no
C14 C15 1.388(4) no
C14 H141 0.951 no
C15 C16 1.382(4) no
C15 H151 0.934 no
C16 C17 1.393(3) no
C16 H161 0.945 no
C17 H171 0.941 no
C18 C19 1.393(3) no
C18 C23 1.389(3) no
C19 C20 1.390(4) no
C19 H191 0.954 no
C20 C21 1.397(4) no
C20 H201 0.932 no
C21 C22 1.377(4) no
C21 H211 0.942 no
C22 C23 1.389(4) no
C22 H221 0.954 no
C23 H231 0.952 no

loop_
_geom_hbond_atom_site_label_D
_geom_hbond_atom_site_label_H
_geom_hbond_atom_site_label_A
_geom_hbond_site_symmetry_A
_geom_hbond_distance_DH
_geom_hbond_distance_HA
_geom_hbond_distance_DA
_geom_hbond_angle_DHA
_geom_hbond_publ_flag
C20 H201 O10 4_665 0.93 2.36 3.293(3) 174 yes
N7 H1 O10 3_755 0.89(2) 2.52(3) 3.395(3) 168 no

loop_
_cod_related_entry_id
_cod_related_entry_database
_cod_related_entry_code
1 ChemSpider 24740701
